data_9012609
loop_
_publ_author_name
'Rozhdestvenskaya, I. V.'
'Zayakina, N. V.'
'Samusikov, V. P.'

_publ_section_title
;
 Crystal structure features of minerals from a series of
 tetrahedrite-freibergite
 Sample: 3
;
_journal_name_full 'Mineralogiceskij Zhurnal'
_journal_page_first 9
_journal_page_last 17
_journal_volume 15
_journal_year 1993
_chemical_formula_sum 'Ag3.54 Cu6.3 Fe0.72 S13 Sb4 Zn1.44'
_chemical_name_mineral Freibergite
_space_group_IT_number 217
_symmetry_space_group_name_Hall 'I -4 2 3'
_symmetry_space_group_name_H-M 'I -4 3 m'
_cell_angle_alpha 90
_cell_angle_beta 90
_cell_angle_gamma 90
_cell_length_a 10.576
_cell_length_b 10.576
_cell_length_c 10.576
_cell_formula_units_Z 2
_cell_volume 1182.944
_database_code_amcsd 0014609
_exptl_crystal_density_diffrn 5.111
_cod_original_cell_volume 1182.945
_cod_original_formula_sum 'Ag3.54 Cu6.3 Zn1.44 Fe.72 Sb4 S13'
_cod_database_code 9012609

loop_
_space_group_symop_operation_xyz
x,y,z
1/2+x,1/2+y,1/2+z
-z,x,-y
1/2-z,1/2+x,1/2-y
-y,z,-x
1/2-y,1/2+z,1/2-x
-x,y,-z
1/2-x,1/2+y,1/2-z
x,-z,-y
1/2+x,1/2-z,1/2-y
z,-y,-x
1/2+z,1/2-y,1/2-x
y,-x,-z
1/2+y,1/2-x,1/2-z
x,z,y
1/2+x,1/2+z,1/2+y
z,y,x
1/2+z,1/2+y,1/2+x
y,x,z
1/2+y,1/2+x,1/2+z
-z,-x,y
1/2-z,1/2-x,1/2+y
-y,-z,x
1/2-y,1/2-z,1/2+x
-x,-y,z
1/2-x,1/2-y,1/2+z
z,-x,-y
1/2+z,1/2-x,1/2-y
y,-z,-x
1/2+y,1/2-z,1/2-x
x,-y,-z
1/2+x,1/2-y,1/2-z
-x,z,-y
1/2-x,1/2+z,1/2-y
-z,y,-x
1/2-z,1/2+y,1/2-x
-y,x,-z
1/2-y,1/2+x,1/2-z
-x,-z,y
1/2-x,1/2-z,1/2+y
-z,-y,x
1/2-z,1/2-y,1/2+x
-y,-x,z
1/2-y,1/2-x,1/2+z
z,x,y
1/2+z,1/2+x,1/2+y
y,z,x
1/2+y,1/2+z,1/2+x

loop_
_atom_site_label
_atom_site_fract_x
_atom_site_fract_y
_atom_site_fract_z
_atom_site_occupancy
_atom_site_U_iso_or_equiv
AgM2 0.21260 0.00000 0.00000 0.59000 0.06155
CuM2 0.21260 0.00000 0.00000 0.41000 0.06155
CuM1 0.25000 0.50000 0.00000 0.64000 0.02989
ZnM1 0.25000 0.50000 0.00000 0.24000 0.02989
FeM1 0.25000 0.50000 0.00000 0.12000 0.02989
Sb 0.26870 0.26870 0.26870 1.00000 0.01849
S1 0.12100 0.12100 0.36610 1.00000 0.01596
S2 0.00000 0.00000 0.00000 1.00000 0.10765

loop_
_cod_related_entry_id
_cod_related_entry_database
_cod_related_entry_code
1 AMCSD 0014609
